data_9000244
loop_
_publ_author_name
'Giuseppetti, G.'
'Rossi, G.'
'Tadini, C.'

_publ_section_title
;
 The crystal structure of nasonite
;
_journal_name_full 'American Mineralogist'
_journal_page_first 1174
_journal_page_last 1179
_journal_volume 56
_journal_year 1971
_chemical_formula_sum 'Ca4 Cl2 O21 Pb6 Si6'
_chemical_name_mineral Nasonite
_space_group_IT_number 176
_symmetry_space_group_name_Hall '-P 6c'
_symmetry_space_group_name_H-M 'P 63/m'
_cell_angle_alpha 90
_cell_angle_beta 90
_cell_angle_gamma 120
_cell_length_a 10.08
_cell_length_b 10.08
_cell_length_c 13.27
_cell_formula_units_Z 2
_cell_volume 1167.677
_database_code_amcsd 0000251
_exptl_crystal_density_diffrn 5.628
_cod_original_formula_sum 'Pb6 Ca4 Cl2 Si6 O21'
_cod_database_code 9000244

loop_
_space_group_symop_operation_xyz
x,y,z
-x+y,-x,1/2-z
x-y,x,1/2+z
y,-x+y,-z
-y,x-y,z
x,y,1/2-z
-x,-y,1/2+z
x-y,x,-z
-x+y,-x,z
-y,x-y,1/2-z
y,-x+y,1/2+z
-x,-y,-z

loop_
_atom_site_label
_atom_site_fract_x
_atom_site_fract_y
_atom_site_fract_z
_atom_site_U_iso_or_equiv
Pb 0.25801 0.26493 0.10862 0.01824
Ca1 0.33333 0.66667 0.99360 0.01241
Ca2 0.33333 0.66667 0.25000 0.01203
Ca3 0.66667 0.33333 0.25000 0.00975
Cl1 0.00000 0.00000 0.25000 0.02710
Cl2 0.00000 0.00000 0.00000 0.02558
Si 0.02590 0.41980 0.36440 0.00659
O1 0.07100 0.32910 0.44440 0.02672
O2 0.85880 0.39490 0.62080 0.01368
O3 0.85450 0.37480 0.37250 0.02166
O4 0.07140 0.38300 0.25000 0.01748

loop_
_cod_related_entry_id
_cod_related_entry_database
_cod_related_entry_code
1 AMCSD 0000251
